data_7059189
loop_
_publ_author_name
'Huang, Yaodong'
'Zhang, Xiaojie'
'Cui, Wei'
'Wang, Xin'
'Li, Bin'
'Zhang, Yongxin'
'Yang, Junjiao'

_publ_section_title
;
 Novel liquid crystalline organogelators based on terephthalic acid and
 terephthalaldehyde derivatives: properties and promotion through the
 formation of halogen bonding
;
_journal_issue 2
_journal_name_full 'New Journal of Chemistry'
_journal_page_first 614
_journal_page_last 625
_journal_paper_doi 10.1039/C9NJ05811G
_journal_volume 44
_journal_year 2020
_chemical_compound_source chemical
_chemical_formula_moiety 'C6 F4 I2, C20 H18 N4 O4'
_chemical_formula_sum 'C26 H18 F4 I2 N4 O4'
_chemical_formula_weight 780.24
_chemical_name_common A2-OMe
_chemical_name_systematic 'A2-OMe and DIB'
_space_group_crystal_system triclinic
_space_group_IT_number 2
_space_group_name_Hall '-P 1'
_space_group_name_H-M_alt 'P -1'
_atom_sites_solution_hydrogens geom
_atom_sites_solution_primary dual
_audit_creation_date 2019-06-04
_audit_creation_method
;
Olex2 1.2
(compiled 2018.05.29 svn.r3508 for OlexSys, GUI svn.r5506)
;
_audit_update_record
;
2019-08-08 deposited with the CCDC.	2019-12-03 downloaded from the CCDC.
;
_cell_angle_alpha 82.895(2)
_cell_angle_beta 73.539(2)
_cell_angle_gamma 84.883(2)
_cell_formula_units_Z 1
_cell_length_a 8.3364(3)
_cell_length_b 8.9922(2)
_cell_length_c 9.09840(10)
_cell_measurement_reflns_used 8908
_cell_measurement_temperature 160.00(10)
_cell_measurement_theta_max 76.8480
_cell_measurement_theta_min 4.9500
_cell_volume 648.01(3)
_computing_cell_refinement 'CrysAlisPro 1.171.39.45g (Rigaku OD, 2018)'
_computing_data_collection 'CrysAlisPro 1.171.39.45g (Rigaku OD, 2018)'
_computing_data_reduction 'CrysAlisPro 1.171.39.45g (Rigaku OD, 2018)'
_computing_molecular_graphics 'Olex2 (Dolomanov et al., 2009)'
_computing_publication_material 'Olex2 (Dolomanov et al., 2009)'
_computing_structure_refinement 'ShelXL (Sheldrick, 2015)'
_computing_structure_solution 'ShelXT (Sheldrick, 2015)'
_diffrn_ambient_environment N~2~
_diffrn_ambient_temperature 160.00(10)
_diffrn_detector 'CCD plate'
_diffrn_detector_type HyPix
_diffrn_measured_fraction_theta_full 0.997
_diffrn_measured_fraction_theta_max 0.953
_diffrn_measurement_details
;
List of Runs (angles in degrees, time in seconds):

  # Type    Start    End  Width  t~exp~   \w     \q     \k     \f   Frames
#--------------------------------------------------------------------------
  1  \w    -74.00  27.00   0.50    0.05    --  -45.87  86.00  25.00  202
  2  \w    -26.00  74.00   0.50    0.05    --   45.87 -86.00 -93.00  200
  3  \w   -173.00 -81.00   0.50    0.05    -- -100.00 -86.00 -93.00  184
  4  \w   -128.00 -27.00   0.50    0.05    -- -100.00  86.00  25.00  202
  5  \w     80.00 178.00   0.50    0.05    --  107.75  86.00  25.00  196
  6  \w     73.00 119.00   0.50    0.05    --   45.87 125.00 -30.00   92
  7  \w     73.00 119.00   0.50    0.05    --   45.87 125.00-150.00   92
  8  \w    -28.00  61.00   0.50    0.05    --   45.87 -37.00 -60.00  178
  9  \w     73.00 119.00   0.50    0.05    --   45.87 125.00 -60.00   92
 10  \w    -28.00  61.00   0.50    0.05    --   45.87 -37.00-180.00  178
 11  \w   -173.00 -27.00   0.50    0.05    -- -100.00   0.00 -90.00  292
 12  \w   -117.00 -27.00   0.50    0.05    -- -100.00 125.00 120.00  180
 13  \w   -117.00 -27.00   0.50    0.05    -- -100.00  61.00  30.00  180
 14  \w   -173.00 -84.00   0.50    0.05    -- -100.00 -94.00 -60.00  178
 15  \w   -115.00 -25.00   0.50    0.05    -- -100.00  30.00-120.00  180
 16  \w     35.00 109.00   0.50    0.05    --  107.75 -94.00-150.00  148
 17  \w     93.00 178.00   0.50    0.05    --  107.75  45.00-180.00  170
 18  \w     35.00 109.00   0.50    0.05    --  107.75 -94.00 -90.00  148
 19  \w     35.00 117.00   0.50    0.05    --  107.75-125.00 150.00  164
 20  \w     35.00 109.00   0.50    0.05    --  107.75 -94.00   0.00  148
 21  \w     35.00 109.00   0.50    0.05    --  107.75 -94.00-120.00  148
 22  \w     35.00 109.00   0.50    0.05    --  107.75 -94.00  60.00  148
 23  \w     90.00 178.00   0.50    0.05    --  107.75  15.00 -30.00  176
 24  \w     35.00 136.00   0.50    0.05    --  107.75 -86.00 -93.00  202
 25  \w     30.00 119.00   0.50    0.05    --   45.87  57.00  90.00  178
 26  \w     30.00 119.00   0.50    0.05    --   45.87  57.00  30.00  178
 27  \w     22.00 119.00   0.50    0.05    --   45.87  77.00 -60.00  194
 28  \w     22.00 119.00   0.50    0.05    --   45.87  77.00-120.00  194
 29  \w     22.00 119.00   0.50    0.05    --   45.87  77.00 120.00  194
 30  \w     22.00 119.00   0.50    0.05    --   45.87  77.00-180.00  194
 31  \w     90.00 178.00   0.50    0.05    --  107.75  15.00 120.00  176
 32  \w     92.00 135.00   0.50    0.05    --  107.75  30.00 150.00   86
;
_diffrn_measurement_device 'four-circle diffractometer'
_diffrn_measurement_device_type 'ROD, Synergy Custom system, HyPix'
_diffrn_measurement_method '\w scans'
_diffrn_orient_matrix_type 'CrysAlisPro convention (1999,Acta A55,543-557)'
_diffrn_orient_matrix_UB_11 0.1218631000
_diffrn_orient_matrix_UB_12 0.1271649000
_diffrn_orient_matrix_UB_13 -0.0357725000
_diffrn_orient_matrix_UB_21 0.0961647000
_diffrn_orient_matrix_UB_22 -0.0861720000
_diffrn_orient_matrix_UB_23 0.1088575000
_diffrn_orient_matrix_UB_31 0.1146945000
_diffrn_orient_matrix_UB_32 -0.0794203000
_diffrn_orient_matrix_UB_33 -0.1355662000
_diffrn_radiation_monochromator mirror
_diffrn_radiation_probe x-ray
_diffrn_radiation_type CuK\a
_diffrn_radiation_wavelength 1.54184
_diffrn_reflns_av_R_equivalents 0.0373
_diffrn_reflns_av_unetI/netI 0.0232
_diffrn_reflns_Laue_measured_fraction_full 0.997
_diffrn_reflns_Laue_measured_fraction_max 0.953
_diffrn_reflns_limit_h_max 10
_diffrn_reflns_limit_h_min -10
_diffrn_reflns_limit_k_max 11
_diffrn_reflns_limit_k_min -11
_diffrn_reflns_limit_l_max 11
_diffrn_reflns_limit_l_min -11
_diffrn_reflns_number 10921
_diffrn_reflns_point_group_measured_fraction_full 0.997
_diffrn_reflns_point_group_measured_fraction_max 0.953
_diffrn_reflns_theta_full 67.684
_diffrn_reflns_theta_max 77.085
_diffrn_reflns_theta_min 4.964
_diffrn_source 'Rotating-anode X-ray tube'
_diffrn_source_type 'Rigaku (Cu) X-ray Source'
_exptl_absorpt_coefficient_mu 19.699
_exptl_absorpt_correction_T_max 1.00000
_exptl_absorpt_correction_T_min 0.35609
_exptl_absorpt_correction_type multi-scan
_exptl_absorpt_process_details
;
CrysAlisPro 1.171.39.45g (Rigaku Oxford Diffraction, 2018)
Empirical absorption correction using spherical harmonics,
 implemented in SCALE3 ABSPACK scaling algorithm.
;
_exptl_crystal_colour colourless
_exptl_crystal_colour_primary colourless
_exptl_crystal_density_diffrn 1.999
_exptl_crystal_description plate
_exptl_crystal_F_000 376
_exptl_crystal_recrystallization_method 'Vapour deposition'
_exptl_crystal_size_max 0.12
_exptl_crystal_size_mid 0.11
_exptl_crystal_size_min 0.08
_refine_diff_density_max 0.766
_refine_diff_density_min -1.011
_refine_diff_density_rms 0.133
_refine_ls_extinction_method none
_refine_ls_goodness_of_fit_ref 1.064
_refine_ls_hydrogen_treatment constr
_refine_ls_matrix_type full
_refine_ls_number_parameters 182
_refine_ls_number_reflns 2624
_refine_ls_number_restraints 0
_refine_ls_restrained_S_all 1.064
_refine_ls_R_factor_all 0.0281
_refine_ls_R_factor_gt 0.0248
_refine_ls_shift/su_max 0.001
_refine_ls_shift/su_mean 0.000
_refine_ls_structure_factor_coef Fsqd
_refine_ls_weighting_details 'w=1/[\s^2^(Fo^2^)+(0.0371P)^2^+1.2025P] where P=(Fo^2^+2Fc^2^)/3'
_refine_ls_weighting_scheme calc
_refine_ls_wR_factor_gt 0.0629
_refine_ls_wR_factor_ref 0.0637
_reflns_Friedel_coverage 0.000
_reflns_number_gt 2578
_reflns_number_total 2624
_reflns_threshold_expression 'I > 2\s(I)'
_cod_data_source_file c9nj05811g2.cif
_cod_data_source_block A2-OMe
_cod_depositor_comments 'Adding full bibliography for 7059189.cif.'
_cod_database_code 7059189
_shelx_shelxl_version_number 2018/3
_shelx_space_group_comment
;
The symmetry employed for this shelxl refinement is uniquely defined
by the following loop, which should always be used as a source of
symmetry information in preference to the above space-group names.
They are only intended as comments.
;
_shelx_estimated_absorpt_t_max 0.302
_shelx_estimated_absorpt_t_min 0.201
_reflns_odcompleteness_completeness 99.96
_reflns_odcompleteness_iscentric 1
_reflns_odcompleteness_theta 66.97
_olex2_refinement_description
;
1. Fixed Uiso
 At 1.2 times of:
  All C(H) groups, All N(H) groups
 At 1.5 times of:
  All C(H,H,H) groups
2.a Aromatic/amide H refined with riding coordinates:
 N1(H1), C1(H1A), C6(H6), C7(H7), C9(H9), C10(H10)
2.b Idealised Me refined as rotating group:
 C2(H2A,H2B,H2C)
;
_olex2_submission_special_instructions 'No special instructions were received'
_oxdiff_exptl_absorpt_empirical_details
;
Empirical correction (ABSPACK) includes:
- Absorption correction using spherical harmonics
- Frame scaling
;
_oxdiff_exptl_absorpt_empirical_full_max 2.667
_oxdiff_exptl_absorpt_empirical_full_min 0.628

loop_
_space_group_symop_operation_xyz
'x, y, z'
'-x, -y, -z'

loop_
_atom_site_label
_atom_site_type_symbol
_atom_site_fract_x
_atom_site_fract_y
_atom_site_fract_z
_atom_site_U_iso_or_equiv
_atom_site_adp_type
_atom_site_occupancy
_atom_site_site_symmetry_order
_atom_site_calc_flag
_atom_site_refinement_flags_posn
I1 I 0.59175(2) 0.82627(2) 1.15862(2) 0.01925(8) Uani 1 1 d .
F1 F 0.8224(2) 0.9837(2) 1.3218(2) 0.0273(4) Uani 1 1 d .
F2 F 0.2503(2) 0.8892(2) 1.4163(2) 0.0250(4) Uani 1 1 d .
C11 C 0.6614(4) 0.9905(3) 1.4083(3) 0.0187(6) Uani 1 1 d .
C12 C 0.5390(4) 0.9307(3) 1.3605(3) 0.0181(6) Uani 1 1 d .
C13 C 0.3765(4) 0.9417(3) 1.4562(3) 0.0185(6) Uani 1 1 d .
O1 O 1.0783(3) 0.7237(2) 0.1467(2) 0.0251(5) Uani 1 1 d .
O2 O 0.7279(3) 0.4136(3) 0.3865(2) 0.0283(5) Uani 1 1 d .
N1 N 0.8683(3) 0.6124(3) 0.4052(3) 0.0200(5) Uani 1 1 d .
H1 H 0.945124 0.671107 0.353175 0.024 Uiso 1 1 calc R
N2 N 0.6665(4) 0.7056(3) 0.8654(3) 0.0264(6) Uani 1 1 d .
C1 C 1.1135(4) 0.6022(3) -0.0832(3) 0.0190(6) Uani 1 1 d .
H1A H 1.190029 0.671647 -0.139138 0.023 Uiso 1 1 calc R
C2 C 1.1752(5) 0.8418(4) 0.0558(4) 0.0272(7) Uani 1 1 d .
H2A H 1.118697 0.891704 -0.016537 0.041 Uiso 1 1 calc GR
H2B H 1.282951 0.801139 0.001151 0.041 Uiso 1 1 calc GR
H2C H 1.189343 0.912376 0.121592 0.041 Uiso 1 1 calc GR
C3 C 1.0406(4) 0.6136(3) 0.0723(3) 0.0183(6) Uani 1 1 d .
C4 C 0.9244(4) 0.5103(3) 0.1581(3) 0.0163(5) Uani 1 1 d .
C5 C 0.8306(4) 0.5063(3) 0.3269(3) 0.0181(6) Uani 1 1 d .
C6 C 0.5989(5) 0.6063(4) 0.8057(4) 0.0311(8) Uani 1 1 d .
H6 H 0.505198 0.559787 0.869785 0.037 Uiso 1 1 calc R
C7 C 0.6568(4) 0.5672(4) 0.6565(4) 0.0269(7) Uani 1 1 d .
H7 H 0.604429 0.496913 0.622023 0.032 Uiso 1 1 calc R
C8 C 0.7969(4) 0.6374(3) 0.5599(3) 0.0180(6) Uani 1 1 d .
C9 C 0.8695(4) 0.7409(3) 0.6191(3) 0.0200(6) Uani 1 1 d .
H9 H 0.963002 0.789679 0.557802 0.024 Uiso 1 1 calc R
C10 C 0.8005(4) 0.7702(4) 0.7704(4) 0.0236(6) Uani 1 1 d .
H10 H 0.850839 0.839472 0.808458 0.028 Uiso 1 1 calc R

loop_
_atom_site_aniso_label
_atom_site_aniso_U_11
_atom_site_aniso_U_22
_atom_site_aniso_U_33
_atom_site_aniso_U_23
_atom_site_aniso_U_13
_atom_site_aniso_U_12
I1 0.02303(12) 0.02189(11) 0.01142(11) -0.00632(7) -0.00030(7) -0.00205(7)
F1 0.0185(9) 0.0408(11) 0.0192(9) -0.0121(8) 0.0048(7) -0.0039(8)
F2 0.0202(9) 0.0347(10) 0.0214(9) -0.0092(7) -0.0035(7) -0.0075(7)
C11 0.0171(13) 0.0221(14) 0.0128(13) -0.0030(11) 0.0033(10) -0.0020(11)
C12 0.0208(14) 0.0202(14) 0.0106(13) -0.0028(10) 0.0003(11) -0.0008(11)
C13 0.0189(14) 0.0237(14) 0.0129(13) -0.0038(11) -0.0027(11) -0.0040(11)
O1 0.0348(12) 0.0244(11) 0.0137(10) -0.0084(8) 0.0036(9) -0.0137(9)
O2 0.0354(13) 0.0318(12) 0.0153(10) -0.0086(9) 0.0038(9) -0.0150(10)
N1 0.0239(13) 0.0233(12) 0.0099(11) -0.0057(9) 0.0028(9) -0.0054(10)
N2 0.0306(14) 0.0347(15) 0.0116(12) -0.0108(11) 0.0004(10) 0.0015(12)
C1 0.0202(14) 0.0199(14) 0.0140(14) -0.0032(11) 0.0013(11) -0.0040(11)
C2 0.0355(18) 0.0248(16) 0.0194(15) -0.0065(12) 0.0008(13) -0.0141(13)
C3 0.0210(14) 0.0187(13) 0.0147(14) -0.0071(11) -0.0019(11) -0.0014(11)
C4 0.0178(13) 0.0177(13) 0.0114(12) -0.0045(10) -0.0002(10) 0.0009(10)
C5 0.0180(14) 0.0231(14) 0.0110(13) -0.0033(11) -0.0004(11) 0.0002(11)
C6 0.0286(17) 0.044(2) 0.0156(15) -0.0087(14) 0.0057(13) -0.0083(15)
C7 0.0265(16) 0.0354(18) 0.0176(15) -0.0110(13) 0.0015(13) -0.0092(14)
C8 0.0224(14) 0.0218(14) 0.0086(13) -0.0052(10) -0.0015(11) 0.0007(11)
C9 0.0214(14) 0.0233(14) 0.0145(14) -0.0052(11) -0.0016(11) -0.0025(11)
C10 0.0307(16) 0.0253(15) 0.0157(14) -0.0092(12) -0.0058(12) 0.0012(13)

loop_
_atom_type_symbol
_atom_type_description
_atom_type_scat_dispersion_real
_atom_type_scat_dispersion_imag
_atom_type_scat_source
C C 0.0181 0.0091 'International Tables Vol C Tables 4.2.6.8 and 6.1.1.4'
H H 0.0000 0.0000 'International Tables Vol C Tables 4.2.6.8 and 6.1.1.4'
F F 0.0727 0.0534 'International Tables Vol C Tables 4.2.6.8 and 6.1.1.4'
I I -0.3257 6.8362 'International Tables Vol C Tables 4.2.6.8 and 6.1.1.4'
N N 0.0311 0.0180 'International Tables Vol C Tables 4.2.6.8 and 6.1.1.4'
O O 0.0492 0.0322 'International Tables Vol C Tables 4.2.6.8 and 6.1.1.4'

loop_
_geom_angle_atom_site_label_1
_geom_angle_atom_site_label_2
_geom_angle_atom_site_label_3
_geom_angle
_geom_angle_site_symmetry_1
_geom_angle_site_symmetry_3
F1 C11 C12 119.9(3) . .
F1 C11 C13 118.2(3) . 2_678
C13 C11 C12 121.8(3) 2_678 .
C11 C12 I1 122.8(2) . .
C11 C12 C13 116.4(3) . .
C13 C12 I1 120.7(2) . .
F2 C13 C11 118.2(3) . 2_678
F2 C13 C12 120.0(3) . .
C11 C13 C12 121.8(3) 2_678 .
C3 O1 C2 118.0(2) . .
C5 N1 H1 116.0 . .
C5 N1 C8 127.9(3) . .
C8 N1 H1 116.0 . .
C10 N2 C6 115.8(3) . .
C3 C1 H1A 119.0 . .
C3 C1 C4 121.9(3) . 2_765
C4 C1 H1A 119.0 2_765 .
O1 C2 H2A 109.5 . .
O1 C2 H2B 109.5 . .
O1 C2 H2C 109.5 . .
H2A C2 H2B 109.5 . .
H2A C2 H2C 109.5 . .
H2B C2 H2C 109.5 . .
O1 C3 C1 122.1(3) . .
O1 C3 C4 118.2(3) . .
C1 C3 C4 119.7(3) . .
C1 C4 C3 118.3(3) 2_765 .
C1 C4 C5 114.4(3) 2_765 .
C3 C4 C5 127.3(3) . .
O2 C5 N1 123.3(3) . .
O2 C5 C4 120.8(3) . .
N1 C5 C4 116.0(3) . .
N2 C6 H6 117.3 . .
N2 C6 C7 125.4(3) . .
C7 C6 H6 117.3 . .
C6 C7 H7 121.3 . .
C6 C7 C8 117.4(3) . .
C8 C7 H7 121.3 . .
C7 C8 N1 124.2(3) . .
C9 C8 N1 117.4(3) . .
C9 C8 C7 118.3(3) . .
C8 C9 H9 120.5 . .
C10 C9 C8 119.0(3) . .
C10 C9 H9 120.5 . .
N2 C10 C9 124.1(3) . .
N2 C10 H10 117.9 . .
C9 C10 H10 117.9 . .

loop_
_geom_bond_atom_site_label_1
_geom_bond_atom_site_label_2
_geom_bond_distance
_geom_bond_site_symmetry_2
I1 C12 2.084(3) .
F1 C11 1.350(3) .
F2 C13 1.344(3) .
C11 C12 1.388(4) .
C11 C13 1.387(4) 2_678
C12 C13 1.390(4) .
O1 C2 1.422(4) .
O1 C3 1.370(4) .
O2 C5 1.214(4) .
N1 H1 0.8600 .
N1 C5 1.365(4) .
N1 C8 1.403(4) .
N2 C6 1.339(5) .
N2 C10 1.333(4) .
C1 H1A 0.9300 .
C1 C3 1.385(4) .
C1 C4 1.391(4) 2_765
C2 H2A 0.9600 .
C2 H2B 0.9600 .
C2 H2C 0.9600 .
C3 C4 1.402(4) .
C4 C5 1.511(4) .
C6 H6 0.9300 .
C6 C7 1.384(5) .
C7 H7 0.9300 .
C7 C8 1.396(4) .
C8 C9 1.390(4) .
C9 H9 0.9300 .
C9 C10 1.382(4) .
C10 H10 0.9300 .

loop_
_geom_torsion_atom_site_label_1
_geom_torsion_atom_site_label_2
_geom_torsion_atom_site_label_3
_geom_torsion_atom_site_label_4
_geom_torsion
_geom_torsion_site_symmetry_1
_geom_torsion_site_symmetry_4
I1 C12 C13 F2 -2.3(4) . .
I1 C12 C13 C11 179.4(2) . 2_678
F1 C11 C12 I1 0.6(4) . .
F1 C11 C12 C13 179.8(3) . .
C11 C12 C13 F2 178.6(3) . .
C11 C12 C13 C11 0.3(5) . 2_678
C13 C11 C12 I1 -179.4(2) 2_678 .
C13 C11 C12 C13 -0.3(5) 2_678 .
O1 C3 C4 C1 -179.6(3) . 2_765
O1 C3 C4 C5 1.0(5) . .
N1 C8 C9 C10 178.9(3) . .
N2 C6 C7 C8 -0.3(6) . .
C1 C3 C4 C1 0.3(5) . 2_765
C1 C3 C4 C5 -179.0(3) . .
C1 C4 C5 O2 -2.2(4) 2_765 .
C1 C4 C5 N1 178.2(3) 2_765 .
C2 O1 C3 C1 9.7(4) . .
C2 O1 C3 C4 -170.3(3) . .
C3 C4 C5 O2 177.2(3) . .
C3 C4 C5 N1 -2.4(4) . .
C4 C1 C3 O1 179.6(3) 2_765 .
C4 C1 C3 C4 -0.3(5) 2_765 .
C5 N1 C8 C7 -8.7(5) . .
C5 N1 C8 C9 172.6(3) . .
C6 N2 C10 C9 0.3(5) . .
C6 C7 C8 N1 -178.5(3) . .
C6 C7 C8 C9 0.2(5) . .
C7 C8 C9 C10 0.0(5) . .
C8 N1 C5 O2 -1.9(5) . .
C8 N1 C5 C4 177.7(3) . .
C8 C9 C10 N2 -0.3(5) . .
C10 N2 C6 C7 0.0(6) . .
